data_7153215
loop_
_publ_author_name
'Skibi\'nski, Maciej'
'Urbina-Blanco, C\'esar A'
'Slawin, Alexandra M. Z.'
'Nolan, Steven P.'
'O'Hagan, David'

_publ_section_title
;
 Synthesis and structure of large difluoromethylene containing alicycles
 by ring closing metathesis (RCM).
;
_journal_issue 47
_journal_name_full 'Organic &amp; biomolecular chemistry'
_journal_page_first 8209
_journal_page_last 8213
_journal_paper_doi 10.1039/c3ob42062k
_journal_volume 11
_journal_year 2013
_chemical_formula_moiety 'C20 H34 S4'
_chemical_formula_sum 'C20 H34 S4'
_chemical_formula_weight 402.71
_chemical_name_systematic
; 
 ? 
;
_space_group_IT_number 61
_symmetry_cell_setting orthorhombic
_symmetry_space_group_name_Hall '-P 2ac 2ab'
_symmetry_space_group_name_H-M 'P b c a'
_atom_sites_solution_hydrogens geom
_atom_sites_solution_primary direct
_atom_sites_solution_secondary difmap
_audit_creation_method SHELXL-97
_cell_angle_alpha 90.00
_cell_angle_beta 90.00
_cell_angle_gamma 90.00
_cell_formula_units_Z 8
_cell_length_a 18.522(4)
_cell_length_b 11.470(3)
_cell_length_c 20.220(5)
_cell_measurement_reflns_used 10061
_cell_measurement_temperature 93(2)
_cell_measurement_theta_max 28.7
_cell_measurement_theta_min 2.8
_cell_volume 4295.7(18)
_computing_cell_refinement 'CrystalClear (Rigaku Corp., 2004)'
_computing_data_collection 'CrystalClear (Rigaku Corp., 2004)'
_computing_data_reduction 'CrystalClear (Rigaku Corp., 2004)'
_computing_molecular_graphics 'Bruker SHELXTL'
_computing_publication_material 'Bruker SHELXTL'
_computing_structure_refinement 'SHELXL-97 (Sheldrick, 1997)'
_computing_structure_solution 'SHELXS-97 (Sheldrick, 1990)'
_diffrn_ambient_temperature 93(2)
_diffrn_measured_fraction_theta_full 0.998
_diffrn_measured_fraction_theta_max 0.996
_diffrn_measurement_device_type CCD
_diffrn_measurement_method '\w and \f scans'
_diffrn_radiation_monochromator confocal
_diffrn_radiation_source 'rotating anode'
_diffrn_radiation_type MoK\a
_diffrn_radiation_wavelength 0.71073
_diffrn_reflns_av_R_equivalents 0.0922
_diffrn_reflns_av_sigmaI/netI 0.0865
_diffrn_reflns_limit_h_max 21
_diffrn_reflns_limit_h_min -22
_diffrn_reflns_limit_k_max 13
_diffrn_reflns_limit_k_min -13
_diffrn_reflns_limit_l_max 24
_diffrn_reflns_limit_l_min -16
_diffrn_reflns_number 25926
_diffrn_reflns_theta_full 25.00
_diffrn_reflns_theta_max 25.35
_diffrn_reflns_theta_min 2.83
_exptl_absorpt_coefficient_mu 0.443
_exptl_absorpt_correction_T_max 1.000
_exptl_absorpt_correction_T_min 0.777
_exptl_absorpt_correction_type multi-scan
_exptl_absorpt_process_details 'Jacobson, R. (1998) Private communication'
_exptl_crystal_colour Colorless
_exptl_crystal_density_diffrn 1.245
_exptl_crystal_density_method 'not measured'
_exptl_crystal_description Prism
_exptl_crystal_F_000 1744
_exptl_crystal_size_max 0.10
_exptl_crystal_size_mid 0.05
_exptl_crystal_size_min 0.03
_refine_diff_density_max 0.336
_refine_diff_density_min -0.303
_refine_diff_density_rms 0.076
_refine_ls_extinction_method none
_refine_ls_goodness_of_fit_ref 0.707
_refine_ls_hydrogen_treatment constr
_refine_ls_matrix_type full
_refine_ls_number_parameters 217
_refine_ls_number_reflns 3916
_refine_ls_number_restraints 0
_refine_ls_restrained_S_all 0.707
_refine_ls_R_factor_all 0.0781
_refine_ls_R_factor_gt 0.0467
_refine_ls_shift/su_max 0.001
_refine_ls_shift/su_mean 0.000
_refine_ls_structure_factor_coef Fsqd
_refine_ls_weighting_details 'calc w=1/[\s^2^(Fo^2^)+(0.1306P)^2^+9.5556P] where P=(Fo^2^+2Fc^2^)/3'
_refine_ls_weighting_scheme calc
_refine_ls_wR_factor_gt 0.1307
_refine_ls_wR_factor_ref 0.1693
_reflns_number_gt 2818
_reflns_number_total 3916
_reflns_threshold_expression >2sigma(I)
_cod_data_source_file c3ob42062k.txt
_cod_data_source_block 8a
_cod_depositor_comments
;
The following automatic conversions were performed:

'_symmetry_cell_setting' value 'Orthorhombic' changed to
'orthorhombic' according to
/home/saulius/struct/CIF-dictionaries/cif_core.dic dictionary named
'cif_core.dic' version 2.4.2 from 2011-04-26.

Automatic conversion script
Id: cif_fix_values 1891 2012-01-12 08:04:46Z andrius 
;
_cod_original_cell_volume 4295.5(17)
_cod_original_sg_symbol_H-M Pbca
_cod_database_code 7153215

loop_
_symmetry_equiv_pos_as_xyz
'x, y, z'
'-x+1/2, -y, z+1/2'
'-x, y+1/2, -z+1/2'
'x+1/2, -y+1/2, -z'
'-x, -y, -z'
'x-1/2, y, -z-1/2'
'x, -y-1/2, z-1/2'
'-x-1/2, y-1/2, z'

loop_
_atom_site_label
_atom_site_type_symbol
_atom_site_fract_x
_atom_site_fract_y
_atom_site_fract_z
_atom_site_U_iso_or_equiv
_atom_site_adp_type
_atom_site_occupancy
_atom_site_symmetry_multiplicity
_atom_site_calc_flag
_atom_site_refinement_flags
C1 C 0.14131(17) 0.2778(3) 0.83559(18) 0.0242(8) Uani 1 1 d .
C2 C 0.17228(17) 0.3461(3) 0.77638(16) 0.0217(7) Uani 1 1 d .
H2A H 0.2041 0.4087 0.7933 0.026 Uiso 1 1 calc R
H2B H 0.1319 0.3835 0.7523 0.026 Uiso 1 1 calc R
C3 C 0.21519(17) 0.2707(3) 0.72793(17) 0.0221(7) Uani 1 1 d .
H3A H 0.1829 0.2094 0.7102 0.026 Uiso 1 1 calc R
H3B H 0.2545 0.2314 0.7525 0.026 Uiso 1 1 calc R
C4 C 0.24848(17) 0.3378(3) 0.66940(17) 0.0213(7) Uani 1 1 d .
C5 C 0.19275(17) 0.4037(3) 0.62714(17) 0.0225(8) Uani 1 1 d .
H5A H 0.1707 0.4657 0.6546 0.027 Uiso 1 1 calc R
H5B H 0.2184 0.4422 0.5901 0.027 Uiso 1 1 calc R
C6 C 0.13254(18) 0.3284(3) 0.59861(19) 0.0262(8) Uani 1 1 d .
H6A H 0.1077 0.2875 0.6352 0.031 Uiso 1 1 calc R
H6B H 0.1540 0.2686 0.5693 0.031 Uiso 1 1 calc R
C7 C 0.07673(19) 0.3994(3) 0.5591(2) 0.0344(9) Uani 1 1 d .
H7A H 0.0986 0.4245 0.5168 0.041 Uiso 1 1 calc R
H7B H 0.0638 0.4702 0.5845 0.041 Uiso 1 1 calc R
C8 C 0.0079(2) 0.3290(4) 0.5447(2) 0.0385(10) Uani 1 1 d .
H8A H -0.0230 0.3735 0.5138 0.046 Uiso 1 1 calc R
H8B H 0.0212 0.2547 0.5230 0.046 Uiso 1 1 calc R
C9 C -0.0338(2) 0.3034(4) 0.6068(2) 0.0370(10) Uani 1 1 d .
H9A H -0.0548 0.3682 0.6288 0.044 Uiso 1 1 calc R
C10 C -0.04422(18) 0.1996(4) 0.6339(2) 0.0338(9) Uani 1 1 d .
H10A H -0.0267 0.1337 0.6104 0.041 Uiso 1 1 calc R
C11 C -0.0813(2) 0.1777(4) 0.6983(2) 0.0392(10) Uani 1 1 d .
H11A H -0.1203 0.1198 0.6916 0.047 Uiso 1 1 calc R
H11B H -0.1039 0.2511 0.7138 0.047 Uiso 1 1 calc R
C12 C -0.02920(19) 0.1326(3) 0.7517(2) 0.0370(10) Uani 1 1 d .
H12A H -0.0569 0.1111 0.7918 0.044 Uiso 1 1 calc R
H12B H -0.0044 0.0618 0.7354 0.044 Uiso 1 1 calc R
C13 C 0.02706(19) 0.2255(3) 0.7696(2) 0.0319(9) Uani 1 1 d .
H13A H 0.0021 0.2922 0.7906 0.038 Uiso 1 1 calc R
H13B H 0.0498 0.2541 0.7284 0.038 Uiso 1 1 calc R
C14 C 0.08639(18) 0.1827(3) 0.81620(18) 0.0277(8) Uani 1 1 d .
H14A H 0.0637 0.1518 0.8569 0.033 Uiso 1 1 calc R
H14B H 0.1125 0.1177 0.7947 0.033 Uiso 1 1 calc R
S15 S 0.09416(5) 0.37745(8) 0.89197(4) 0.0254(3) Uani 1 1 d .
C16 C 0.16712(19) 0.4700(3) 0.92065(19) 0.0305(9) Uani 1 1 d .
H16A H 0.1867 0.5136 0.8824 0.037 Uiso 1 1 calc R
H16B H 0.1472 0.5276 0.9522 0.037 Uiso 1 1 calc R
C17 C 0.2292(2) 0.4049(4) 0.95431(19) 0.0344(9) Uani 1 1 d .
H17A H 0.2643 0.4624 0.9714 0.041 Uiso 1 1 calc R
H17B H 0.2098 0.3609 0.9925 0.041 Uiso 1 1 calc R
C18 C 0.2681(2) 0.3207(4) 0.90847(19) 0.0350(9) Uani 1 1 d .
H18A H 0.3110 0.2893 0.9316 0.042 Uiso 1 1 calc R
H18B H 0.2852 0.3639 0.8691 0.042 Uiso 1 1 calc R
S19 S 0.21183(5) 0.19994(9) 0.88154(5) 0.0312(3) Uani 1 1 d .
S20 S 0.31429(4) 0.44008(7) 0.70517(4) 0.0246(3) Uani 1 1 d .
C21 C 0.36029(18) 0.4930(3) 0.63197(19) 0.0286(8) Uani 1 1 d .
H21A H 0.3249 0.5340 0.6036 0.034 Uiso 1 1 calc R
H21B H 0.3972 0.5506 0.6456 0.034 Uiso 1 1 calc R
C22 C 0.39677(18) 0.3983(4) 0.59136(19) 0.0311(9) Uani 1 1 d .
H22A H 0.4314 0.3560 0.6199 0.037 Uiso 1 1 calc R
H22B H 0.4245 0.4353 0.5552 0.037 Uiso 1 1 calc R
C23 C 0.34411(18) 0.3105(3) 0.56149(17) 0.0273(8) Uani 1 1 d .
H23A H 0.3711 0.2573 0.5319 0.033 Uiso 1 1 calc R
H23B H 0.3085 0.3531 0.5341 0.033 Uiso 1 1 calc R
S24 S 0.29619(5) 0.22448(8) 0.62228(4) 0.0232(2) Uani 1 1 d .

loop_
_atom_site_aniso_label
_atom_site_aniso_U_11
_atom_site_aniso_U_22
_atom_site_aniso_U_33
_atom_site_aniso_U_23
_atom_site_aniso_U_13
_atom_site_aniso_U_12
C1 0.0235(18) 0.0246(19) 0.025(2) 0.0031(15) 0.0005(14) 0.0037(14)
C2 0.0230(17) 0.0204(18) 0.0217(19) -0.0001(14) -0.0007(14) 0.0016(14)
C3 0.0243(17) 0.0175(17) 0.024(2) -0.0006(14) -0.0019(14) -0.0011(14)
C4 0.0243(18) 0.0170(17) 0.0226(19) -0.0042(14) -0.0001(14) 0.0006(13)
C5 0.0214(18) 0.0211(18) 0.025(2) 0.0023(15) 0.0032(14) 0.0004(14)
C6 0.0261(19) 0.0206(18) 0.032(2) 0.0025(15) -0.0047(15) 0.0037(15)
C7 0.031(2) 0.036(2) 0.037(2) 0.0056(18) -0.0042(17) 0.0017(17)
C8 0.032(2) 0.041(2) 0.044(3) 0.004(2) -0.0125(18) 0.0016(17)
C9 0.024(2) 0.035(2) 0.052(3) -0.0119(19) -0.0061(18) 0.0000(17)
C10 0.0190(19) 0.037(2) 0.045(2) -0.0134(19) -0.0027(16) 0.0017(16)
C11 0.0246(19) 0.044(2) 0.049(3) -0.018(2) 0.0017(18) -0.0069(17)
C12 0.029(2) 0.040(2) 0.042(2) -0.0124(19) 0.0121(17) -0.0119(17)
C13 0.0290(19) 0.031(2) 0.035(2) -0.0057(17) 0.0031(17) -0.0060(16)
C14 0.0290(19) 0.0233(19) 0.031(2) -0.0044(15) 0.0101(16) -0.0037(15)
S15 0.0221(5) 0.0293(5) 0.0249(5) -0.0044(4) 0.0026(3) -0.0013(4)
C16 0.033(2) 0.033(2) 0.026(2) -0.0063(17) -0.0005(16) -0.0043(16)
C17 0.033(2) 0.043(2) 0.027(2) 0.0072(18) -0.0037(16) -0.0095(18)
C18 0.029(2) 0.047(2) 0.029(2) 0.0105(19) -0.0042(16) -0.0002(17)
S19 0.0308(5) 0.0339(6) 0.0288(6) 0.0101(4) 0.0040(4) 0.0074(4)
S20 0.0257(5) 0.0240(5) 0.0242(5) -0.0012(4) -0.0009(3) -0.0035(3)
C21 0.0261(19) 0.028(2) 0.031(2) 0.0038(16) -0.0004(15) -0.0109(15)
C22 0.0181(18) 0.047(2) 0.028(2) 0.0050(18) 0.0016(15) -0.0023(16)
C23 0.0266(18) 0.034(2) 0.0214(19) 0.0034(16) 0.0020(15) 0.0016(16)
S24 0.0244(5) 0.0221(5) 0.0229(5) -0.0015(3) 0.0004(3) 0.0034(3)

loop_
_atom_type_symbol
_atom_type_description
_atom_type_scat_dispersion_real
_atom_type_scat_dispersion_imag
_atom_type_scat_source
C C 0.0033 0.0016 'International Tables Vol C Tables 4.2.6.8 and 6.1.1.4'
H H 0.0000 0.0000 'International Tables Vol C Tables 4.2.6.8 and 6.1.1.4'
S S 0.1246 0.1234 'International Tables Vol C Tables 4.2.6.8 and 6.1.1.4'

loop_
_geom_angle_atom_site_label_1
_geom_angle_atom_site_label_2
_geom_angle_atom_site_label_3
_geom_angle
C2 C1 C14 114.0(3)
C2 C1 S15 110.1(2)
C14 C1 S15 106.5(2)
C2 C1 S19 112.1(2)
C14 C1 S19 104.7(2)
S15 C1 S19 109.10(19)
C1 C2 C3 113.8(3)
C1 C2 H2A 108.8
C3 C2 H2A 108.8
C1 C2 H2B 108.8
C3 C2 H2B 108.8
H2A C2 H2B 107.7
C2 C3 C4 114.7(3)
C2 C3 H3A 108.6
C4 C3 H3A 108.6
C2 C3 H3B 108.6
C4 C3 H3B 108.6
H3A C3 H3B 107.6
C3 C4 C5 113.8(3)
C3 C4 S20 106.3(2)
C5 C4 S20 110.4(2)
C3 C4 S24 103.8(2)
C5 C4 S24 112.5(2)
S20 C4 S24 109.64(17)
C6 C5 C4 115.0(3)
C6 C5 H5A 108.5
C4 C5 H5A 108.5
C6 C5 H5B 108.5
C4 C5 H5B 108.5
H5A C5 H5B 107.5
C5 C6 C7 112.8(3)
C5 C6 H6A 109.0
C7 C6 H6A 109.0
C5 C6 H6B 109.0
C7 C6 H6B 109.0
H6A C6 H6B 107.8
C6 C7 C8 112.2(3)
C6 C7 H7A 109.2
C8 C7 H7A 109.2
C6 C7 H7B 109.2
C8 C7 H7B 109.2
H7A C7 H7B 107.9
C9 C8 C7 111.8(3)
C9 C8 H8A 109.3
C7 C8 H8A 109.3
C9 C8 H8B 109.3
C7 C8 H8B 109.3
H8A C8 H8B 107.9
C10 C9 C8 126.6(4)
C10 C9 H9A 116.7
C8 C9 H9A 116.7
C9 C10 C11 125.4(4)
C9 C10 H10A 117.3
C11 C10 H10A 117.3
C10 C11 C12 112.3(3)
C10 C11 H11A 109.1
C12 C11 H11A 109.1
C10 C11 H11B 109.1
C12 C11 H11B 109.1
H11A C11 H11B 107.9
C13 C12 C11 111.0(3)
C13 C12 H12A 109.4
C11 C12 H12A 109.4
C13 C12 H12B 109.4
C11 C12 H12B 109.4
H12A C12 H12B 108.0
C12 C13 C14 114.3(3)
C12 C13 H13A 108.7
C14 C13 H13A 108.7
C12 C13 H13B 108.7
C14 C13 H13B 108.7
H13A C13 H13B 107.6
C1 C14 C13 113.8(3)
C1 C14 H14A 108.8
C13 C14 H14A 108.8
C1 C14 H14B 108.8
C13 C14 H14B 108.8
H14A C14 H14B 107.7
C16 S15 C1 102.03(16)
C17 C16 S15 114.6(3)
C17 C16 H16A 108.6
S15 C16 H16A 108.6
C17 C16 H16B 108.6
S15 C16 H16B 108.6
H16A C16 H16B 107.6
C18 C17 C16 113.3(3)
C18 C17 H17A 108.9
C16 C17 H17A 108.9
C18 C17 H17B 108.9
C16 C17 H17B 108.9
H17A C17 H17B 107.7
C17 C18 S19 113.3(3)
C17 C18 H18A 108.9
S19 C18 H18A 108.9
C17 C18 H18B 108.9
S19 C18 H18B 108.9
H18A C18 H18B 107.7
C18 S19 C1 100.88(17)
C21 S20 C4 101.77(16)
C22 C21 S20 114.2(3)
C22 C21 H21A 108.7
S20 C21 H21A 108.7
C22 C21 H21B 108.7
S20 C21 H21B 108.7
H21A C21 H21B 107.6
C21 C22 C23 113.6(3)
C21 C22 H22A 108.8
C23 C22 H22A 108.8
C21 C22 H22B 108.8
C23 C22 H22B 108.8
H22A C22 H22B 107.7
C22 C23 S24 113.9(3)
C22 C23 H23A 108.8
S24 C23 H23A 108.8
C22 C23 H23B 108.8
S24 C23 H23B 108.8
H23A C23 H23B 107.7
C23 S24 C4 101.69(17)

loop_
_geom_bond_atom_site_label_1
_geom_bond_atom_site_label_2
_geom_bond_distance
C1 C2 1.541(5)
C1 C14 1.542(5)
C1 S15 1.835(4)
C1 S19 1.835(3)
C2 C3 1.529(5)
C2 H2A 0.9900
C2 H2B 0.9900
C3 C4 1.540(5)
C3 H3A 0.9900
C3 H3B 0.9900
C4 C5 1.539(5)
C4 S20 1.840(3)
C4 S24 1.838(3)
C5 C6 1.524(5)
C5 H5A 0.9900
C5 H5B 0.9900
C6 C7 1.539(5)
C6 H6A 0.9900
C6 H6B 0.9900
C7 C8 1.536(5)
C7 H7A 0.9900
C7 H7B 0.9900
C8 C9 1.502(6)
C8 H8A 0.9900
C8 H8B 0.9900
C9 C10 1.324(6)
C9 H9A 0.9500
C10 C11 1.494(6)
C10 H10A 0.9500
C11 C12 1.539(6)
C11 H11A 0.9900
C11 H11B 0.9900
C12 C13 1.533(5)
C12 H12A 0.9900
C12 H12B 0.9900
C13 C14 1.528(5)
C13 H13A 0.9900
C13 H13B 0.9900
C14 H14A 0.9900
C14 H14B 0.9900
S15 C16 1.813(4)
C16 C17 1.530(5)
C16 H16A 0.9900
C16 H16B 0.9900
C17 C18 1.520(6)
C17 H17A 0.9900
C17 H17B 0.9900
C18 S19 1.817(4)
C18 H18A 0.9900
C18 H18B 0.9900
S20 C21 1.813(4)
C21 C22 1.521(5)
C21 H21A 0.9900
C21 H21B 0.9900
C22 C23 1.526(5)
C22 H22A 0.9900
C22 H22B 0.9900
C23 S24 1.809(4)
C23 H23A 0.9900
C23 H23B 0.9900

loop_
_geom_torsion_atom_site_label_1
_geom_torsion_atom_site_label_2
_geom_torsion_atom_site_label_3
_geom_torsion_atom_site_label_4
_geom_torsion
C14 C1 C2 C3 -62.6(4)
S15 C1 C2 C3 177.7(2)
S19 C1 C2 C3 56.1(3)
C1 C2 C3 C4 -178.3(3)
C2 C3 C4 C5 -58.1(4)
C2 C3 C4 S20 63.7(3)
C2 C3 C4 S24 179.4(2)
C3 C4 C5 C6 -56.7(4)
S20 C4 C5 C6 -176.2(2)
S24 C4 C5 C6 61.0(3)
C4 C5 C6 C7 177.7(3)
C5 C6 C7 C8 -166.5(3)
C6 C7 C8 C9 67.3(4)
C7 C8 C9 C10 -113.1(4)
C8 C9 C10 C11 175.2(3)
C9 C10 C11 C12 -111.9(4)
C10 C11 C12 C13 65.4(4)
C11 C12 C13 C14 -173.0(3)
C2 C1 C14 C13 -49.8(4)
S15 C1 C14 C13 71.8(3)
S19 C1 C14 C13 -172.7(2)
C12 C13 C14 C1 -178.2(3)
C2 C1 S15 C16 -64.3(3)
C14 C1 S15 C16 171.5(2)
S19 C1 S15 C16 59.0(2)
C1 S15 C16 C17 -58.0(3)
S15 C16 C17 C18 63.1(4)
C16 C17 C18 S19 -65.7(4)
C17 C18 S19 C1 62.8(3)
C2 C1 S19 C18 61.2(3)
C14 C1 S19 C18 -174.7(2)
S15 C1 S19 C18 -61.0(2)
C3 C4 S20 C21 170.1(2)
C5 C4 S20 C21 -65.9(3)
S24 C4 S20 C21 58.5(2)
C4 S20 C21 C22 -59.2(3)
S20 C21 C22 C23 64.3(4)
C21 C22 C23 S24 -64.8(4)
C22 C23 S24 C4 60.1(3)
C3 C4 S24 C23 -172.4(2)
C5 C4 S24 C23 64.2(3)
S20 C4 S24 C23 -59.1(2)
